data_7243740
loop_
_publ_author_name
'Chang, Shenzhen'
'Chen, Yanhong'
'An, Haiyan'
'Zhu, Qingshan'
'Luo, Huiyun'
'Huang, Yaohui'

_publ_section_title
;
 Polyoxometalate-based supramolecular porous frameworks with dual-active
 centers towards highly efficient synthesis of functionalized
 p-benzoquinones
;
_journal_issue 21
_journal_name_full 'Green Chemistry'
_journal_page_first 8591
_journal_page_last 8603
_journal_paper_doi 10.1039/D1GC03061B
_journal_volume 23
_journal_year 2021
_chemical_formula_sum 'C18 H67 Cu3 K3 N24 O76 Si W12'
_chemical_formula_weight 4378.16
_chemical_name_systematic SiWCu
_space_group_crystal_system trigonal
_space_group_IT_number 147
_space_group_name_Hall '-P 3'
_space_group_name_H-M_alt 'P -3'
_atom_sites_solution_hydrogens geom
_audit_creation_method SHELXL-2018/3
_audit_update_record
;
2021-06-15 deposited with the CCDC.	2021-09-29 downloaded from the CCDC.
;
_cell_angle_alpha 90
_cell_angle_beta 90
_cell_angle_gamma 120
_cell_formula_units_Z 1
_cell_length_a 15.570(3)
_cell_length_b 15.570(3)
_cell_length_c 10.337(3)
_cell_measurement_reflns_used 2548
_cell_measurement_temperature 296(2)
_cell_measurement_theta_max 24.992
_cell_measurement_theta_min 2.483
_cell_volume 2170.2(9)
_computing_cell_refinement 'Bruker SMART'
_computing_data_collection 'Bruker SMART'
_computing_data_reduction 'Bruker SAINT'
_computing_molecular_graphics 'Bruker SHELXTL'
_computing_publication_material 'Bruker SHELXTL'
_computing_structure_refinement 'SHELXL-2018/3 (Sheldrick, 2018)'
_computing_structure_solution 'SHELXT 2014/5 (Sheldrick, 2014)'
_diffrn_ambient_temperature 296(2)
_diffrn_measured_fraction_theta_full 0.996
_diffrn_measured_fraction_theta_max 0.996
_diffrn_measurement_device_type 'Bruker Smart Apex CCD'
_diffrn_measurement_method 'phi and omega scans'
_diffrn_radiation_type MoK\a
_diffrn_radiation_wavelength 0.71073
_diffrn_reflns_av_R_equivalents 0.0457
_diffrn_reflns_av_unetI/netI 0.0341
_diffrn_reflns_Laue_measured_fraction_full 0.996
_diffrn_reflns_Laue_measured_fraction_max 0.996
_diffrn_reflns_limit_h_max 18
_diffrn_reflns_limit_h_min -15
_diffrn_reflns_limit_k_max 18
_diffrn_reflns_limit_k_min -18
_diffrn_reflns_limit_l_max 12
_diffrn_reflns_limit_l_min -12
_diffrn_reflns_number 11390
_diffrn_reflns_point_group_measured_fraction_full 0.996
_diffrn_reflns_point_group_measured_fraction_max 0.996
_diffrn_reflns_theta_full 24.992
_diffrn_reflns_theta_max 24.992
_diffrn_reflns_theta_min 2.483
_exptl_absorpt_coefficient_mu 16.836
_exptl_absorpt_correction_T_max 0.021
_exptl_absorpt_correction_T_min 0.021
_exptl_absorpt_correction_type multi-scan
_exptl_absorpt_process_details 'ABSCOR by T.Higashi 8 March, 1995'
_exptl_crystal_colour blue
_exptl_crystal_density_diffrn 3.350
_exptl_crystal_density_method 'not measured'
_exptl_crystal_description block
_exptl_crystal_F_000 1997
_exptl_crystal_size_max 0.250
_exptl_crystal_size_mid 0.240
_exptl_crystal_size_min 0.230
_refine_diff_density_max 2.126
_refine_diff_density_min -2.791
_refine_diff_density_rms 0.367
_refine_ls_extinction_coef 0.0038(3)
_refine_ls_extinction_expression Fc^*^=kFc[1+0.001xFc^2^\l^3^/sin(2\q)]^-1/4^
_refine_ls_extinction_method 'SHELXL-2018/3 (Sheldrick 2018)'
_refine_ls_goodness_of_fit_ref 1.075
_refine_ls_hydrogen_treatment constr
_refine_ls_matrix_type full
_refine_ls_number_parameters 233
_refine_ls_number_reflns 2548
_refine_ls_number_restraints 36
_refine_ls_restrained_S_all 1.084
_refine_ls_R_factor_all 0.0475
_refine_ls_R_factor_gt 0.0445
_refine_ls_shift/su_max 0.001
_refine_ls_shift/su_mean 0.000
_refine_ls_structure_factor_coef Fsqd
_refine_ls_weighting_details 'w=1/[\s^2^(Fo^2^)+(0.0701P)^2^+41.4034P] where P=(Fo^2^+2Fc^2^)/3'
_refine_ls_weighting_scheme calc
_refine_ls_wR_factor_gt 0.1258
_refine_ls_wR_factor_ref 0.1284
_reflns_Friedel_coverage 0.000
_reflns_number_gt 2353
_reflns_number_total 2548
_reflns_threshold_expression 'I > 2\s(I)'
_cod_data_source_file d1gc03061b2.cif
_cod_data_source_block SiWCu
_cod_depositor_comments 'Adding full bibliography for 7243739--7243740.cif.'
_cod_original_cell_volume 2170.3(11)
_cod_database_code 7243740
_shelx_shelxl_version_number 2018/3
_shelx_space_group_comment
;
The symmetry employed for this shelxl refinement is uniquely defined
by the following loop, which should always be used as a source of
symmetry information in preference to the above space-group names.
They are only intended as comments.
;
_shelx_estimated_absorpt_t_min 0.102
_shelx_estimated_absorpt_t_max 0.113

loop_
_space_group_symop_operation_xyz
'x, y, z'
'-y, x-y, z'
'-x+y, -x, z'
'-x, -y, -z'
'y, -x+y, -z'
'x-y, x, -z'

loop_
_atom_site_label
_atom_site_type_symbol
_atom_site_fract_x
_atom_site_fract_y
_atom_site_fract_z
_atom_site_U_iso_or_equiv
_atom_site_adp_type
_atom_site_occupancy
_atom_site_site_symmetry_order
_atom_site_calc_flag
_atom_site_refinement_flags_posn
_atom_site_refinement_flags_adp
_atom_site_refinement_flags_occupancy
_atom_site_disorder_assembly
_atom_site_disorder_group
W1 W 0.94588(3) 0.85086(3) 0.21983(4) 0.0268(2) Uani 1 1 d . . . . .
W2 W 1.04116(4) 0.79713(4) 0.49934(5) 0.0359(2) Uani 1 1 d . . . . .
O3 O 0.8395(12) 0.7915(15) 0.3406(16) 0.024(4) Uani 0.5 1 d . . P A 1
O3A O 0.8205(16) 0.7439(15) 0.3004(18) 0.035(5) Uani 0.5 1 d . . P A 2
O4 O 1.0081(15) 0.7794(15) 0.3013(18) 0.032(4) Uani 0.5 1 d . . P A 3
O4A O 1.0207(13) 0.8243(15) 0.3388(16) 0.024(4) Uani 0.5 1 d . . P A 4
O5 O 0.9198(8) 0.7774(9) 0.0911(11) 0.062(3) Uani 1 1 d . . . . .
O6 O 1.0718(7) 0.9605(7) 0.1747(13) 0.057(3) Uani 1 1 d . . . . .
O7 O 0.8947(13) 0.7097(14) 0.5162(17) 0.028(4) Uani 0.5 1 d . U P A 5
O7A O 0.9126(14) 0.7572(14) 0.5482(16) 0.026(4) Uani 0.5 1 d . . P A 6
O8 O 1.0597(10) 0.6994(8) 0.5002(10) 0.058(3) Uani 1 1 d . . . . .
O9 O 0.0023(12) 0.3994(11) 1.1452(16) 0.087(4) Uani 1 1 d . U . . .
O10 O 0.1154(14) 0.4570(12) 1.0227(15) 0.094(4) Uani 1 1 d . U . . .
O1W O 0.569(2) 0.423(2) 1.214(3) 0.193(12) Uani 1 1 d . U . . .
OW1 O 0.666667 0.333333 1.066(4) 0.129(12) Uiso 1 3 d S . P . .
OW2 O 1.0180(15) 0.5093(15) 0.5568(17) 0.114(6) Uiso 1 1 d . . . . .
OW3 O 0.788(3) 0.564(3) 1.253(4) 0.232(15) Uiso 1 1 d . . . . .
N1 N 0.2352(11) 0.4134(10) 1.1772(14) 0.061(4) Uani 1 1 d . . . . .
N2 N 0.2864(17) 0.4029(16) 1.083(2) 0.107(6) Uani 1 1 d . U . . .
N3 N 0.396(2) 0.458(2) 1.135(3) 0.056(7) Uani 0.5 1 d . . P B 7
N3A N 0.3695(16) 0.4815(19) 1.076(3) 0.047(6) Uani 0.5 1 d . . P B 8
N4 N 0.3755(17) 0.5212(17) 1.204(2) 0.109(7) Uani 1 1 d . U . . .
C1 C 0.0789(19) 0.4106(12) 1.1147(17) 0.066(5) Uani 1 1 d . . . . .
C2 C 0.1273(11) 0.3632(11) 1.1886(16) 0.051(4) Uani 1 1 d . . . . .
H2A H 0.110208 0.360588 1.279302 0.061 Uiso 1 1 calc R U . . .
H2B H 0.099970 0.295408 1.158666 0.061 Uiso 1 1 calc R U . . .
C3 C 0.2943(11) 0.4902(13) 1.2481(16) 0.063(5) Uani 1 1 d . . . . .
H3A H 0.276793 0.515536 1.318391 0.076 Uiso 1 1 calc R U . . .
O2 O 0.9596(11) 0.8875(11) 0.4421(14) 0.079(4) Uani 1 1 d . . . . .
O1 O 1.000000 1.000000 0.345(2) 0.076(6) Uani 1 3 d S T P A .
Si1 Si 1.000000 1.000000 0.500000 0.0167(13) Uani 1 6 d S T P . .
K1 K 0.5192(2) 0.4807(2) 1.0511(3) 0.0719(8) Uani 0.5 1 d . . P B .
Cu1 Cu 0.5192(2) 0.4807(2) 1.0511(3) 0.0719(8) Uani 0.5 1 d . . P . .

loop_
_atom_site_aniso_label
_atom_site_aniso_U_11
_atom_site_aniso_U_22
_atom_site_aniso_U_33
_atom_site_aniso_U_23
_atom_site_aniso_U_13
_atom_site_aniso_U_12
W1 0.0297(3) 0.0326(3) 0.0184(3) -0.00424(16) -0.00144(16) 0.0158(2)
W2 0.0463(4) 0.0291(3) 0.0435(4) 0.0087(2) 0.0132(2) 0.0272(3)
O3 0.017(8) 0.043(11) 0.013(8) 0.010(8) 0.005(6) 0.014(8)
O3A 0.048(12) 0.029(10) 0.021(9) -0.006(8) -0.002(8) 0.014(10)
O4 0.056(12) 0.030(10) 0.024(9) -0.007(8) 0.000(8) 0.032(10)
O4A 0.030(9) 0.039(11) 0.018(8) 0.001(8) 0.005(7) 0.028(9)
O5 0.052(6) 0.067(7) 0.071(7) -0.053(6) -0.021(5) 0.034(6)
O6 0.026(5) 0.028(5) 0.117(10) -0.001(5) -0.005(5) 0.013(4)
O7 0.035(8) 0.020(7) 0.030(7) -0.002(6) -0.005(6) 0.016(6)
O7A 0.043(10) 0.018(9) 0.023(8) 0.001(7) 0.000(7) 0.019(8)
O8 0.105(9) 0.061(7) 0.044(5) 0.005(5) 0.003(6) 0.068(7)
O9 0.087(8) 0.074(7) 0.108(8) 0.001(6) -0.032(7) 0.048(6)
O10 0.137(9) 0.079(7) 0.080(7) 0.000(6) -0.012(7) 0.065(7)
O1W 0.197(15) 0.186(14) 0.189(15) 0.006(9) -0.010(9) 0.090(10)
N1 0.061(8) 0.049(8) 0.065(8) 0.011(7) 0.024(7) 0.022(7)
N2 0.098(10) 0.099(10) 0.107(10) -0.018(8) 0.034(8) 0.036(7)
N3 0.043(15) 0.059(18) 0.058(17) -0.012(14) -0.020(13) 0.020(14)
N3A 0.018(11) 0.043(14) 0.054(15) -0.022(12) -0.002(10) -0.004(10)
N4 0.097(10) 0.106(10) 0.117(10) -0.030(8) 0.014(8) 0.044(8)
C1 0.114(17) 0.040(9) 0.051(9) -0.007(7) -0.020(10) 0.043(10)
C2 0.046(8) 0.041(8) 0.061(9) 0.016(7) 0.003(7) 0.017(7)
C3 0.035(8) 0.075(11) 0.057(9) -0.030(8) 0.010(7) 0.011(8)
O2 0.081(9) 0.078(9) 0.077(9) -0.001(7) -0.008(7) 0.039(8)
O1 0.071(9) 0.071(9) 0.084(15) 0.000 0.000 0.036(4)
Si1 0.017(2) 0.017(2) 0.017(3) 0.000 0.000 0.0084(10)
K1 0.0581(16) 0.0630(17) 0.090(2) -0.0128(15) -0.0059(14) 0.0266(14)
Cu1 0.0581(16) 0.0630(17) 0.090(2) -0.0128(15) -0.0059(14) 0.0266(14)

loop_
_atom_type_symbol
_atom_type_description
_atom_type_scat_dispersion_real
_atom_type_scat_dispersion_imag
_atom_type_scat_source
C C 0.0033 0.0016 'International Tables Vol C Tables 4.2.6.8 and 6.1.1.4'
H H 0.0000 0.0000 'International Tables Vol C Tables 4.2.6.8 and 6.1.1.4'
N N 0.0061 0.0033 'International Tables Vol C Tables 4.2.6.8 and 6.1.1.4'
O O 0.0106 0.0060 'International Tables Vol C Tables 4.2.6.8 and 6.1.1.4'
Si Si 0.0817 0.0704 'International Tables Vol C Tables 4.2.6.8 and 6.1.1.4'
W W -0.8490 6.8722 'International Tables Vol C Tables 4.2.6.8 and 6.1.1.4'
K K 0.2009 0.2494 'International Tables Vol C Tables 4.2.6.8 and 6.1.1.4'
Cu Cu 0.3201 1.2651 'International Tables Vol C Tables 4.2.6.8 and 6.1.1.4'

loop_
_geom_angle_atom_site_label_1
_geom_angle_atom_site_label_2
_geom_angle_atom_site_label_3
_geom_angle
_geom_angle_site_symmetry_1
_geom_angle_site_symmetry_3
_geom_angle_publ_flag
O5 W1 O4A 109.7(7) . . ?
O5 W1 O6 102.1(6) . 3_675 ?
O4A W1 O6 148.1(7) . 3_675 ?
O5 W1 O3 109.6(8) . . ?
O6 W1 O3 84.2(6) 3_675 . ?
O5 W1 O6 102.0(6) . . ?
O4A W1 O6 83.3(7) . . ?
O6 W1 O6 88.3(6) 3_675 . ?
O3 W1 O6 148.4(8) . . ?
O5 W1 O4 88.5(7) . . ?
O6 W1 O4 169.1(7) 3_675 . ?
O6 W1 O4 91.9(7) . . ?
O5 W1 O3A 87.7(7) . . ?
O6 W1 O3A 93.4(7) 3_675 . ?
O6 W1 O3A 169.6(7) . . ?
O5 W1 O2 155.2(6) . . ?
O4A W1 O2 54.7(7) . . ?
O6 W1 O2 95.8(5) 3_675 . ?
O3 W1 O2 55.1(7) . . ?
O6 W1 O2 95.4(5) . . ?
O4 W1 O2 73.3(6) . . ?
O3A W1 O2 74.2(7) . . ?
O5 W1 O1 159.6(7) . . ?
O4A W1 O1 84.4(7) . . ?
O6 W1 O1 64.3(5) 3_675 . ?
O3 W1 O1 85.1(8) . . ?
O6 W1 O1 64.0(5) . . ?
O4 W1 O1 106.1(7) . . ?
O3A W1 O1 107.6(7) . . ?
O2 W1 O1 45.2(6) . . ?
O8 W2 O3 109.1(8) . 6_656 ?
O8 W2 O4A 110.6(7) . . ?
O8 W2 O7A 110.0(7) . . ?
O8 W2 O7A 111.2(7) . 6_656 ?
O3 W2 O7A 92.1(7) 6_656 6_656 ?
O8 W2 O7 93.1(7) . 6_656 ?
O3 W2 O7 87.5(7) 6_656 6_656 ?
O4A W2 O7 90.6(8) . 6_656 ?
O7A W2 O7 153.9(9) . 6_656 ?
O7A W2 O7 21.5(5) 6_656 6_656 ?
O8 W2 O7 92.1(7) . . ?
O7 W2 O7 174.8(10) 6_656 . ?
O8 W2 O4 91.6(6) . . ?
O8 W2 O3A 90.1(7) . 6_656 ?
O3 W2 O3A 20.2(7) 6_656 6_656 ?
O4A W2 O3A 158.3(9) . 6_656 ?
O7A W2 O3A 86.3(8) . 6_656 ?
O7A W2 O3A 92.9(8) 6_656 6_656 ?
O7 W2 O3A 81.4(8) 6_656 6_656 ?
O7 W2 O3A 98.2(8) . 6_656 ?
O4 W2 O3A 178.0(8) . 6_656 ?
O8 W2 O2 155.9(5) . . ?
O3 W2 O2 87.9(8) 6_656 . ?
O4A W2 O2 54.5(7) . . ?
O7A W2 O2 57.3(6) . . ?
O7A W2 O2 84.2(7) 6_656 . ?
O7 W2 O2 104.9(7) 6_656 . ?
O7 W2 O2 70.2(6) . . ?
O4 W2 O2 70.6(6) . . ?
O3A W2 O2 108.0(6) 6_656 . ?
O8 W2 O2 156.1(6) . 6_656 ?
O3 W2 O2 55.1(7) 6_656 6_656 ?
O2 W2 O2 47.9(6) . 6_656 ?
W2 O3 W1 149.9(10) 5_566 . ?
W1 O3A W2 118.0(10) . 5_566 ?
W1 O4 W2 119.7(9) . . ?
W2 O4A W1 150.2(10) . . ?
W1 O6 W1 137.4(7) 2_765 . ?
W2 O7 W2 124.5(10) 5_566 . ?
W2 O7A W2 144.5(9) . 5_566 ?
C1 O9 K1 114.4(14) . 3_565 ?
C1 O9 K1 81.0(12) . 6_557 ?
K1 O9 K1 33.9(3) 3_565 6_557 ?
C1 O10 K1 112.7(17) . 6_557 ?
C1 O10 K1 78.4(15) . 3_565 ?
K1 O10 K1 34.3(3) 6_557 3_565 ?
C3 N1 N2 109.5(15) . . ?
C3 N1 C2 122.6(14) . . ?
N2 N1 C2 126.7(17) . . ?
N3A N2 N1 108(2) . . ?
N1 N2 N3 103.9(19) . . ?
N3A N2 K1 31.5(13) . 4_667 ?
N1 N2 K1 139.6(14) . 4_667 ?
N3 N2 K1 48.1(13) . 4_667 ?
N3A N2 K1 38.0(16) . . ?
N1 N2 K1 131.9(15) . . ?
N3 N2 K1 28.0(12) . . ?
K1 N2 K1 27.3(2) 4_667 . ?
N4 N3 N2 89(2) . . ?
N4 N3 K1 131(2) . . ?
N2 N3 K1 129.9(19) . . ?
N4 N3 K1 115(2) . 4_667 ?
N2 N3 K1 100.5(17) . 4_667 ?
K1 N3 K1 40.3(6) . 4_667 ?
N2 N3A N4 100(2) . . ?
N2 N3A K1 129.4(18) . 4_667 ?
N4 N3A K1 127.7(16) . 4_667 ?
N2 N3A K1 123(2) . . ?
N4 N3A K1 104.6(18) . . ?
K1 N3A K1 38.7(5) 4_667 . ?
C3 N4 N3 119(2) . . ?
C3 N4 N3A 110(2) . . ?
C3 N4 K1 148.4(17) . . ?
N3 N4 K1 29.2(14) . . ?
N3A N4 K1 48.3(13) . . ?
C3 N4 K1 141.0(16) . 4_667 ?
N3 N4 K1 41.0(15) . 4_667 ?
N3A N4 K1 30.8(10) . 4_667 ?
K1 N4 K1 27.8(2) . 4_667 ?
O10 C1 O9 118(2) . . ?
O10 C1 C2 121(2) . . ?
O9 C1 C2 121.2(18) . . ?
O10 C1 K1 76.2(13) . 3_565 ?
O9 C1 K1 42.0(10) . 3_565 ?
C2 C1 K1 162.2(15) . 3_565 ?
O10 C1 K1 44.0(12) . 6_557 ?
O9 C1 K1 73.9(12) . 6_557 ?
C2 C1 K1 164.8(16) . 6_557 ?
K1 C1 K1 32.2(3) 3_565 6_557 ?
N1 C2 C1 114.9(15) . . ?
N1 C2 H2A 108.5 . . ?
C1 C2 H2A 108.5 . . ?
N1 C2 H2B 108.5 . . ?
C1 C2 H2B 108.5 . . ?
H2A C2 H2B 107.5 . . ?
N4 C3 N1 105.8(16) . . ?
N4 C3 H3A 127.1 . . ?
N1 C3 H3A 127.1 . . ?
Si1 O2 W1 123.5(8) . . ?
Si1 O2 W2 120.1(7) . . ?
W1 O2 W2 96.3(5) . . ?
Si1 O2 W2 119.6(8) . 5_566 ?
W1 O2 W2 96.4(5) . 5_566 ?
W2 O2 W2 94.5(5) . 5_566 ?
Si1 O1 W1 122.5(5) . . ?
Si1 O1 W1 122.5(5) . 3_675 ?
W1 O1 W1 93.8(7) . 3_675 ?
Si1 O1 W1 122.5(5) . 2_765 ?
W1 O1 W1 93.8(7) . 2_765 ?
W1 O1 W1 93.8(7) 3_675 2_765 ?
O1 Si1 O1 180.0 . 4_776 ?
O1 Si1 O2 111.3(5) . 4_776 ?
O1 Si1 O2 68.7(5) 4_776 4_776 ?
O1 Si1 O2 111.3(5) . 5_566 ?
O1 Si1 O2 68.7(5) 4_776 5_566 ?
O2 Si1 O2 107.6(5) 4_776 5_566 ?
O1 Si1 O2 68.7(5) . 2_765 ?
O1 Si1 O2 111.3(5) 4_776 2_765 ?
O2 Si1 O2 72.4(5) 4_776 2_765 ?
O2 Si1 O2 180.0 5_566 2_765 ?
O1 Si1 O2 111.3(5) . 6_656 ?
O1 Si1 O2 68.7(5) 4_776 6_656 ?
O2 Si1 O2 107.6(5) 4_776 6_656 ?
O2 Si1 O2 107.6(5) 5_566 6_656 ?
O2 Si1 O2 72.4(5) 2_765 6_656 ?
O1 Si1 O2 68.7(5) . 3_675 ?
O1 Si1 O2 111.3(5) 4_776 3_675 ?
O2 Si1 O2 72.4(5) 4_776 3_675 ?
O2 Si1 O2 72.4(5) 5_566 3_675 ?
O2 Si1 O2 107.6(5) 2_765 3_675 ?
O2 Si1 O2 180.0 6_656 3_675 ?
O1 Si1 O2 68.7(5) . . ?
O1 Si1 O2 111.3(5) 4_776 . ?
O2 Si1 O2 180.0 4_776 . ?
O2 Si1 O2 72.4(5) 5_566 . ?
O2 Si1 O2 107.6(5) 2_765 . ?
O2 Si1 O2 72.4(5) 6_656 . ?
O2 Si1 O2 107.6(5) 3_675 . ?
K1 K1 O9 99.1(6) 4_667 2_665 ?
K1 K1 N3 80.5(10) 4_667 . ?
O9 K1 N3 93.2(9) 2_665 . ?
K1 K1 N3A 83.0(10) 4_667 4_667 ?
O9 K1 N3A 89.8(8) 2_665 4_667 ?
K1 K1 O10 95.2(6) 4_667 5_557 ?
O9 K1 O10 164.9(7) 2_665 5_557 ?
K1 K1 O1W 175.8(9) 4_667 . ?
O9 K1 O1W 80.0(10) 2_665 . ?
N3 K1 O1W 95.4(13) . . ?
N3A K1 O1W 101.0(13) 4_667 . ?
O10 K1 O1W 86.1(10) 5_557 . ?
K1 K1 N3 59.1(8) 4_667 4_667 ?
O9 K1 N3 93.2(9) 2_665 4_667 ?
O10 K1 N3 89.8(9) 5_557 4_667 ?
O1W K1 N3 124.9(12) . 4_667 ?
K1 K1 N3A 58.3(8) 4_667 . ?
O9 K1 N3A 95.9(7) 2_665 . ?
N3A K1 N3A 141.3(5) 4_667 . ?
O10 K1 N3A 95.8(8) 5_557 . ?
O1W K1 N3A 117.7(12) . . ?
K1 K1 O10 50.5(4) 4_667 2_665 ?
O9 K1 O10 48.8(6) 2_665 2_665 ?
O10 K1 O10 145.7(3) 5_557 2_665 ?
O1W K1 O10 128.1(9) . 2_665 ?
K1 K1 O9 46.9(4) 4_667 5_557 ?
O9 K1 O9 146.1(3) 2_665 5_557 ?
O10 K1 O9 48.5(6) 5_557 5_557 ?
O1W K1 O9 133.8(9) . 5_557 ?
O10 K1 O9 97.3(5) 2_665 5_557 ?
K1 K1 C1 75.9(5) 4_667 2_665 ?
O9 K1 C1 23.6(6) 2_665 2_665 ?
O10 K1 C1 171.1(7) 5_557 2_665 ?
O1W K1 C1 102.8(10) . 2_665 ?
O10 K1 C1 25.4(5) 2_665 2_665 ?
O9 K1 C1 122.7(5) 5_557 2_665 ?
K1 K1 C1 71.8(6) 4_667 5_557 ?
O9 K1 C1 170.1(7) 2_665 5_557 ?
O10 K1 C1 23.3(7) 5_557 5_557 ?
O1W K1 C1 109.3(10) . 5_557 ?
O10 K1 C1 122.4(6) 2_665 5_557 ?
O9 K1 C1 25.2(5) 5_557 5_557 ?
C1 K1 C1 147.8(3) 2_665 5_557 ?

loop_
_geom_bond_atom_site_label_1
_geom_bond_atom_site_label_2
_geom_bond_distance
_geom_bond_site_symmetry_2
_geom_bond_publ_flag
W1 O5 1.667(9) . ?
W1 O4A 1.876(16) . ?
W1 O6 1.879(9) 3_675 ?
W1 O3 1.904(15) . ?
W1 O6 1.905(10) . ?
W1 O4 1.991(18) . ?
W1 O3A 2.01(2) . ?
W1 O2 2.351(14) . ?
W1 O1 2.414(13) . ?
W2 O8 1.685(9) . ?
W2 O3 1.765(15) 6_656 ?
W2 O4A 1.781(16) . ?
W2 O7A 1.845(17) . ?
W2 O7A 1.854(17) 6_656 ?
W2 O7 1.987(18) 6_656 ?
W2 O7 1.995(18) . ?
W2 O4 2.095(19) . ?
W2 O3A 2.126(19) 6_656 ?
W2 O2 2.394(15) . ?
W2 O2 2.403(15) 6_656 ?
O9 C1 1.16(3) . ?
O9 K1 1.939(14) 3_565 ?
O9 K1 2.620(15) 6_557 ?
O10 C1 1.16(2) . ?
O10 K1 2.028(16) 6_557 ?
O10 K1 2.617(18) 3_565 ?
O1W K1 2.22(3) . ?
OW2 OW2 1.27(3) 4_766 ?
N1 C3 1.31(2) . ?
N1 N2 1.32(2) . ?
N1 C2 1.46(2) . ?
N2 N3A 1.26(3) . ?
N2 N3 1.58(4) . ?
N2 K1 2.98(2) 4_667 ?
N2 K1 3.21(2) . ?
N3 N4 1.38(4) . ?
N3 K1 1.96(3) . ?
N3 K1 2.26(3) 4_667 ?
N3A N4 1.44(3) . ?
N3A K1 2.01(2) 4_667 ?
N3A K1 2.35(3) . ?
N4 C3 1.20(2) . ?
N4 K1 3.05(2) . ?
N4 K1 3.11(2) 4_667 ?
C1 C2 1.50(2) . ?
C1 K1 2.64(2) 3_565 ?
C1 K1 2.694(17) 6_557 ?
C2 H2A 0.9700 . ?
C2 H2B 0.9700 . ?
C3 H3A 0.9300 . ?
O2 Si1 1.650(15) . ?
O1 Si1 1.60(2) . ?
K1 K1 1.482(7) 4_667 ?

loop_
_geom_torsion_atom_site_label_1
_geom_torsion_atom_site_label_2
_geom_torsion_atom_site_label_3
_geom_torsion_atom_site_label_4
_geom_torsion
_geom_torsion_site_symmetry_1
_geom_torsion_site_symmetry_2
_geom_torsion_site_symmetry_3
_geom_torsion_site_symmetry_4
_geom_torsion_publ_flag
O8 W2 O4A W1 131(2) . . . . ?
O2 W2 O4A W1 -28(2) . . . . ?
O2 W2 O4A W1 -66(3) 6_656 . . . ?
O5 W1 O4A W2 -130(2) . . . . ?
O6 W1 O4A W2 54(3) 3_675 . . . ?
O6 W1 O4A W2 130(3) . . . . ?
O2 W1 O4A W2 28(2) . . . . ?
O1 W1 O4A W2 65(3) . . . . ?
O8 W2 O7A W2 -125.5(18) . . . 5_566 ?
O7A W2 O7A W2 55.4(18) 6_656 . . 5_566 ?
O2 W2 O7A W2 31.6(16) . . . 5_566 ?
O2 W2 O7A W2 74.3(19) 6_656 . . 5_566 ?
C3 N1 N2 N3A -14(3) . . . . ?
C2 N1 N2 N3A 154(2) . . . . ?
C3 N1 N2 N3 23(2) . . . . ?
C2 N1 N2 N3 -169.4(18) . . . . ?
C3 N1 N2 K1 -17(3) . . . 4_667 ?
C2 N1 N2 K1 150.9(17) . . . 4_667 ?
C3 N1 N2 K1 21(3) . . . . ?
C2 N1 N2 K1 -171.1(12) . . . . ?
N1 N2 N3 N4 -30(2) . . . . ?
K1 N2 N3 N4 116(2) 4_667 . . . ?
K1 N2 N3 N4 147(4) . . . . ?
N1 N2 N3 K1 -177(2) . . . . ?
K1 N2 N3 K1 -31.2(16) 4_667 . . . ?
N1 N2 N3 K1 -146.2(16) . . . 4_667 ?
K1 N2 N3 K1 31.2(16) . . . 4_667 ?
N1 N2 N3A N4 21(3) . . . . ?
K1 N2 N3A N4 -163(5) 4_667 . . . ?
K1 N2 N3A N4 -115(3) . . . . ?
N1 N2 N3A K1 -176(2) . . . 4_667 ?
K1 N2 N3A K1 47.7(18) . . . 4_667 ?
N1 N2 N3A K1 136.1(19) . . . . ?
K1 N2 N3A K1 -47.7(18) 4_667 . . . ?
N2 N3 N4 C3 34(3) . . . . ?
K1 N3 N4 C3 -179(2) . . . . ?
K1 N3 N4 C3 135(2) 4_667 . . . ?
N2 N3 N4 K1 -146(4) . . . . ?
K1 N3 N4 K1 -45.2(19) 4_667 . . . ?
N2 N3 N4 K1 -101(2) . . . 4_667 ?
K1 N3 N4 K1 45.2(19) . . . 4_667 ?
N2 N3A N4 C3 -24(3) . . . . ?
K1 N3A N4 C3 173(2) 4_667 . . . ?
K1 N3A N4 C3 -152(2) . . . . ?
N2 N3A N4 K1 128(3) . . . . ?
K1 N3A N4 K1 -35.1(16) 4_667 . . . ?
N2 N3A N4 K1 163(4) . . . 4_667 ?
K1 N3A N4 K1 35.1(16) . . . 4_667 ?
K1 O10 C1 O9 6(2) 6_557 . . . ?
K1 O10 C1 O9 7.0(16) 3_565 . . . ?
K1 O10 C1 C2 -176.5(12) 6_557 . . . ?
K1 O10 C1 C2 -175.5(16) 3_565 . . . ?
K1 O10 C1 K1 -1.0(8) 6_557 . . 3_565 ?
K1 O10 C1 K1 1.0(8) 3_565 . . 6_557 ?
K1 O9 C1 O10 -10(2) 3_565 . . . ?
K1 O9 C1 O10 -4.4(17) 6_557 . . . ?
K1 O9 C1 C2 172.3(12) 3_565 . . . ?
K1 O9 C1 C2 178.1(16) 6_557 . . . ?
K1 O9 C1 K1 5.9(9) 6_557 . . 3_565 ?
K1 O9 C1 K1 -5.9(9) 3_565 . . 6_557 ?
C3 N1 C2 C1 83(2) . . . . ?
N2 N1 C2 C1 -83(2) . . . . ?
O10 C1 C2 N1 27(2) . . . . ?
O9 C1 C2 N1 -155.5(18) . . . . ?
K1 C1 C2 N1 -138(4) 3_565 . . . ?
K1 C1 C2 N1 18(5) 6_557 . . . ?
N3 N4 C3 N1 -25(3) . . . . ?
N3A N4 C3 N1 16(3) . . . . ?
K1 N4 C3 N1 -25(4) . . . . ?
K1 N4 C3 N1 22(4) 4_667 . . . ?
N2 N1 C3 N4 -3(3) . . . . ?
C2 N1 C3 N4 -171.0(19) . . . . ?
W1 O1 Si1 O2 -179.8(5) . . . 4_776 ?
W1 O1 Si1 O2 -59.8(5) 3_675 . . 4_776 ?
W1 O1 Si1 O2 60.2(5) 2_765 . . 4_776 ?
W1 O1 Si1 O2 -59.8(5) . . . 5_566 ?
W1 O1 Si1 O2 60.2(5) 3_675 . . 5_566 ?
W1 O1 Si1 O2 -179.8(5) 2_765 . . 5_566 ?
W1 O1 Si1 O2 120.2(5) . . . 2_765 ?
W1 O1 Si1 O2 -119.8(5) 3_675 . . 2_765 ?
W1 O1 Si1 O2 0.2(5) 2_765 . . 2_765 ?
W1 O1 Si1 O2 60.2(5) . . . 6_656 ?
W1 O1 Si1 O2 -179.8(5) 3_675 . . 6_656 ?
W1 O1 Si1 O2 -59.8(5) 2_765 . . 6_656 ?
W1 O1 Si1 O2 -119.8(5) . . . 3_675 ?
W1 O1 Si1 O2 0.2(5) 3_675 . . 3_675 ?
W1 O1 Si1 O2 120.2(5) 2_765 . . 3_675 ?
W1 O1 Si1 O2 0.2(5) . . . . ?
W1 O1 Si1 O2 120.2(5) 3_675 . . . ?
W1 O1 Si1 O2 -119.8(5) 2_765 . . . ?
W1 O2 Si1 O1 -0.2(6) . . . . ?
W2 O2 Si1 O1 122.2(8) . . . . ?
W2 O2 Si1 O1 -122.2(8) 5_566 . . . ?
W1 O2 Si1 O1 179.8(6) . . . 4_776 ?
W2 O2 Si1 O1 -57.8(8) . . . 4_776 ?
W2 O2 Si1 O1 57.8(8) 5_566 . . 4_776 ?
W1 O2 Si1 O2 121.9(8) . . . 5_566 ?
W2 O2 Si1 O2 -115.7(13) . . . 5_566 ?
W2 O2 Si1 O2 0.0(6) 5_566 . . 5_566 ?
W1 O2 Si1 O2 -58.1(8) . . . 2_765 ?
W2 O2 Si1 O2 64.3(13) . . . 2_765 ?
W2 O2 Si1 O2 -180.0(6) 5_566 . . 2_765 ?
W1 O2 Si1 O2 -122.4(8) . . . 6_656 ?
W2 O2 Si1 O2 0.0(6) . . . 6_656 ?
W2 O2 Si1 O2 115.7(13) 5_566 . . 6_656 ?
W1 O2 Si1 O2 57.6(8) . . . 3_675 ?
W2 O2 Si1 O2 -180.0(6) . . . 3_675 ?
W2 O2 Si1 O2 -64.3(13) 5_566 . . 3_675 ?
